data_4087642
loop_
_publ_author_name
'Zhou, Enwei'
'Ren, Wenshan'
'Hou, Guohua'
'Zi, Guofu'
'Fang, De-Cai'
'Walter, Marc D.'

_publ_section_title
;
 Small Molecule Activation Mediated by a Thorium Terminal Imido
 Metallocene
;
_journal_issue 14
_journal_name_full Organometallics
_journal_page_first 3637
_journal_paper_doi 10.1021/acs.organomet.5b00454
_journal_volume 34
_journal_year 2015
_chemical_formula_moiety 'C46 H70 N2 O Th'
_chemical_formula_sum 'C46 H70 N2 O Th'
_chemical_formula_weight 899.08
_space_group_crystal_system orthorhombic
_space_group_IT_number 33
_space_group_name_Hall 'P 2c -2n'
_space_group_name_H-M_alt 'P n a 21'
_atom_sites_solution_hydrogens geom
_audit_creation_method SHELXL-97
_cell_angle_alpha 90
_cell_angle_beta 90
_cell_angle_gamma 90
_cell_formula_units_Z 4
_cell_length_a 22.236(4)
_cell_length_b 10.6160(19)
_cell_length_c 18.322(3)
_cell_measurement_reflns_used 8982
_cell_measurement_temperature 100(2)
_cell_measurement_theta_max 27.32
_cell_measurement_theta_min 2.22
_cell_volume 4325.0(13)
_computing_cell_refinement 'Bruker SAINT'
_computing_data_collection 'Bruker APEX2'
_computing_data_reduction 'Bruker SAINT'
_computing_molecular_graphics 'Bruker SHELXTL'
_computing_publication_material 'Bruker SHELXTL'
_computing_structure_refinement 'SHELXL-97 (Sheldrick, 2008)'
_computing_structure_solution 'SHELXS-97 (Sheldrick, 2008)'
_diffrn_ambient_temperature 100(2)
_diffrn_measured_fraction_theta_full 1.000
_diffrn_measured_fraction_theta_max 0.998
_diffrn_measurement_device_type 'Bruker APEX-II CCD'
_diffrn_measurement_method '\f and \w scans'
_diffrn_radiation_type MoK\a
_diffrn_radiation_wavelength 0.71073
_diffrn_reflns_av_R_equivalents 0.0502
_diffrn_reflns_av_unetI/netI 0.0571
_diffrn_reflns_Laue_measured_fraction_full 1.000
_diffrn_reflns_Laue_measured_fraction_max 0.998
_diffrn_reflns_limit_h_max 28
_diffrn_reflns_limit_h_min -28
_diffrn_reflns_limit_k_max 13
_diffrn_reflns_limit_k_min -11
_diffrn_reflns_limit_l_max 19
_diffrn_reflns_limit_l_min -23
_diffrn_reflns_number 27688
_diffrn_reflns_point_group_measured_fraction_full 0.827
_diffrn_reflns_point_group_measured_fraction_max 0.808
_diffrn_reflns_theta_full 25.242
_diffrn_reflns_theta_max 27.532
_diffrn_reflns_theta_min 1.832
_exptl_absorpt_coefficient_mu 3.482
_exptl_absorpt_correction_T_max 0.75
_exptl_absorpt_correction_T_min 0.57
_exptl_absorpt_correction_type multi-scan
_exptl_absorpt_process_details SADABS
_exptl_crystal_colour colorless
_exptl_crystal_density_diffrn 1.381
_exptl_crystal_description block
_exptl_crystal_F_000 1832
_exptl_crystal_size_max 0.430
_exptl_crystal_size_mid 0.350
_exptl_crystal_size_min 0.300
_refine_diff_density_max 1.686
_refine_diff_density_min -1.968
_refine_diff_density_rms 0.109
_refine_ls_abs_structure_details
; 
 Flack x determined using 2187 quotients [(I+)-(I-)]/[(I+)+(I-)] 
 (Parsons and Flack (2004), Acta Cryst. A60, s61). 
;
_refine_ls_abs_structure_Flack 0.022(9)
_refine_ls_extinction_method none
_refine_ls_goodness_of_fit_ref 1.041
_refine_ls_hydrogen_treatment constr
_refine_ls_matrix_type full
_refine_ls_number_parameters 470
_refine_ls_number_reflns 8052
_refine_ls_number_restraints 1
_refine_ls_restrained_S_all 1.040
_refine_ls_R_factor_all 0.0435
_refine_ls_R_factor_gt 0.0325
_refine_ls_shift/su_max 0.001
_refine_ls_shift/su_mean 0.000
_refine_ls_structure_factor_coef Fsqd
_refine_ls_weighting_details 'w=1/[\s^2^(Fo^2^)+(0.0319P)^2^+0.3654P] where P=(Fo^2^+2Fc^2^)/3'
_refine_ls_weighting_scheme calc
_refine_ls_wR_factor_gt 0.0712
_refine_ls_wR_factor_ref 0.0756
_reflns_Friedel_coverage 0.571
_reflns_Friedel_fraction_full 0.642
_reflns_Friedel_fraction_max 0.606
_reflns_number_gt 6791
_reflns_number_total 8052
_reflns_threshold_expression 'I > 2\s(I)'
_cod_data_source_file om5b00454_si_003.cif
_cod_data_source_block compound3
_cod_depositor_comments
;
The following automatic conversions were performed:

data item '_exptl_absorpt_correction_type' value 'Multi-scan' was
changed to 'multi-scan' in accordance with the
/home/saulius/struct/COD-crude-data/automatic-downloads/DataCite-retrospective/ACS/depositions/lib/dictionaries/cif_core.dic
dictionary named 'cif_core.dic' version 2.4.2 last updated on
2011-04-26.

Automatic conversion script
Id: cif_fix_values 6909 2019-04-08 15:41:33Z antanas 
;
_cod_database_code 4087642
_shelx_space_group_comment
; 
The symmetry employed for this shelxl refinement is uniquely defined 
by the following loop, which should always be used as a source of 
symmetry information in preference to the above space-group names. 
They are only intended as comments. 
;
_shelx_estimated_absorpt_t_min 0.316
_shelx_estimated_absorpt_t_max 0.421

loop_
_space_group_symop_operation_xyz
'x, y, z'
'-x, -y, z+1/2'
'-x+1/2, y+1/2, z+1/2'
'x+1/2, -y+1/2, z'

loop_
_atom_site_label
_atom_site_type_symbol
_atom_site_fract_x
_atom_site_fract_y
_atom_site_fract_z
_atom_site_U_iso_or_equiv
_atom_site_adp_type
_atom_site_occupancy
_atom_site_site_symmetry_order
_atom_site_calc_flag
_atom_site_refinement_flags_posn
_atom_site_refinement_flags_adp
C1 C 0.5857(3) -0.0836(7) 0.4375(4) 0.0180(16) Uani 1 1 d . .
C2 C 0.5436(3) 0.0200(7) 0.4507(4) 0.0196(15) Uani 1 1 d . .
C3 C 0.5718(3) 0.1305(7) 0.4282(4) 0.0199(15) Uani 1 1 d . .
H3 H 0.5548 0.2122 0.4324 0.024 Uiso 1 1 calc R U
C4 C 0.6291(3) 0.1055(7) 0.3982(4) 0.0155(14) Uani 1 1 d . .
C5 C 0.6379(3) -0.0263(7) 0.4083(4) 0.0160(14) Uani 1 1 d . .
H5 H 0.6741 -0.0698 0.3970 0.019 Uiso 1 1 calc R U
C6 C 0.5808(4) -0.2277(8) 0.4367(5) 0.0217(19) Uani 1 1 d . .
C7 C 0.6405(3) -0.2861(8) 0.4644(5) 0.0302(18) Uani 1 1 d . .
H7A H 0.6742 -0.2514 0.4364 0.045 Uiso 1 1 calc R U
H7B H 0.6392 -0.3777 0.4581 0.045 Uiso 1 1 calc R U
H7C H 0.6459 -0.2660 0.5162 0.045 Uiso 1 1 calc R U
C8 C 0.5313(3) -0.2904(7) 0.4838(4) 0.0245(16) Uani 1 1 d . .
H8A H 0.5389 -0.2728 0.5355 0.037 Uiso 1 1 calc R U
H8B H 0.5318 -0.3816 0.4757 0.037 Uiso 1 1 calc R U
H8C H 0.4919 -0.2565 0.4700 0.037 Uiso 1 1 calc R U
C9 C 0.5706(4) -0.2675(8) 0.3562(4) 0.0344(19) Uani 1 1 d . .
H9A H 0.5325 -0.2321 0.3387 0.052 Uiso 1 1 calc R U
H9B H 0.5691 -0.3596 0.3530 0.052 Uiso 1 1 calc R U
H9C H 0.6037 -0.2359 0.3260 0.052 Uiso 1 1 calc R U
C10 C 0.4745(3) 0.0184(8) 0.4671(4) 0.0231(16) Uani 1 1 d . .
C11 C 0.4419(3) -0.0511(9) 0.4044(5) 0.0326(19) Uani 1 1 d . .
H11A H 0.4523 -0.0117 0.3577 0.049 Uiso 1 1 calc R U
H11B H 0.3983 -0.0461 0.4120 0.049 Uiso 1 1 calc R U
H11C H 0.4543 -0.1397 0.4038 0.049 Uiso 1 1 calc R U
C12 C 0.4564(3) -0.0381(7) 0.5420(7) 0.026(2) Uani 1 1 d . .
H12A H 0.4757 -0.1204 0.5482 0.039 Uiso 1 1 calc R U
H12B H 0.4126 -0.0482 0.5440 0.039 Uiso 1 1 calc R U
H12C H 0.4694 0.0186 0.5811 0.039 Uiso 1 1 calc R U
C13 C 0.4495(3) 0.1543(8) 0.4663(5) 0.0325(19) Uani 1 1 d . .
H13A H 0.4713 0.2056 0.5020 0.049 Uiso 1 1 calc R U
H13B H 0.4066 0.1530 0.4788 0.049 Uiso 1 1 calc R U
H13C H 0.4546 0.1906 0.4175 0.049 Uiso 1 1 calc R U
C14 C 0.6667(4) 0.1919(9) 0.3492(6) 0.024(2) Uani 1 1 d . .
C15 C 0.6492(4) 0.1599(9) 0.2702(4) 0.033(2) Uani 1 1 d . .
H15A H 0.6612 0.0731 0.2592 0.050 Uiso 1 1 calc R U
H15B H 0.6697 0.2176 0.2367 0.050 Uiso 1 1 calc R U
H15C H 0.6056 0.1685 0.2643 0.050 Uiso 1 1 calc R U
C16 C 0.6507(3) 0.3318(8) 0.3640(5) 0.0295(18) Uani 1 1 d . .
H16A H 0.6074 0.3445 0.3569 0.044 Uiso 1 1 calc R U
H16B H 0.6730 0.3859 0.3302 0.044 Uiso 1 1 calc R U
H16C H 0.6615 0.3536 0.4143 0.044 Uiso 1 1 calc R U
C17 C 0.7344(3) 0.1720(9) 0.3584(5) 0.034(2) Uani 1 1 d . .
H17A H 0.7464 0.1970 0.4078 0.051 Uiso 1 1 calc R U
H17B H 0.7561 0.2233 0.3226 0.051 Uiso 1 1 calc R U
H17C H 0.7440 0.0829 0.3508 0.051 Uiso 1 1 calc R U
C18 C 0.7507(3) 0.1881(6) 0.6142(4) 0.0161(13) Uani 1 1 d . .
C19 C 0.7290(3) 0.1030(7) 0.6702(4) 0.0155(14) Uani 1 1 d . .
C20 C 0.7392(3) -0.0227(7) 0.6425(4) 0.0155(14) Uani 1 1 d . .
H20 H 0.7285 -0.0978 0.6675 0.019 Uiso 1 1 calc R U
C21 C 0.7670(3) -0.0188(7) 0.5740(4) 0.0183(16) Uani 1 1 d . .
C22 C 0.7711(2) 0.1107(6) 0.5559(7) 0.0153(14) Uani 1 1 d . .
H22 H 0.7855 0.1418 0.5106 0.018 Uiso 1 1 calc R U
C23 C 0.7687(3) 0.3281(7) 0.6143(4) 0.0218(15) Uani 1 1 d . .
C24 C 0.7691(3) 0.3810(7) 0.5356(5) 0.031(3) Uani 1 1 d . .
H24A H 0.7965 0.3307 0.5054 0.047 Uiso 1 1 calc R U
H24B H 0.7828 0.4687 0.5364 0.047 Uiso 1 1 calc R U
H24C H 0.7284 0.3769 0.5152 0.047 Uiso 1 1 calc R U
C25 C 0.7307(3) 0.4193(7) 0.6604(5) 0.0278(18) Uani 1 1 d . .
H25A H 0.6885 0.4136 0.6455 0.042 Uiso 1 1 calc R U
H25B H 0.7451 0.5056 0.6530 0.042 Uiso 1 1 calc R U
H25C H 0.7343 0.3970 0.7121 0.042 Uiso 1 1 calc R U
C26 C 0.8344(3) 0.3338(8) 0.6422(5) 0.0306(19) Uani 1 1 d . .
H26A H 0.8357 0.3072 0.6934 0.046 Uiso 1 1 calc R U
H26B H 0.8495 0.4202 0.6381 0.046 Uiso 1 1 calc R U
H26C H 0.8595 0.2775 0.6128 0.046 Uiso 1 1 calc R U
C27 C 0.7081(3) 0.1248(7) 0.7483(4) 0.0199(15) Uani 1 1 d . .
C28 C 0.7597(3) 0.1814(8) 0.7936(4) 0.0251(17) Uani 1 1 d . .
H28A H 0.7960 0.1305 0.7870 0.038 Uiso 1 1 calc R U
H28B H 0.7484 0.1818 0.8453 0.038 Uiso 1 1 calc R U
H28C H 0.7674 0.2678 0.7774 0.038 Uiso 1 1 calc R U
C29 C 0.6938(3) -0.0042(7) 0.7860(4) 0.0234(16) Uani 1 1 d . .
H29A H 0.6627 -0.0484 0.7583 0.035 Uiso 1 1 calc R U
H29B H 0.6796 0.0110 0.8359 0.035 Uiso 1 1 calc R U
H29C H 0.7304 -0.0558 0.7876 0.035 Uiso 1 1 calc R U
C30 C 0.6504(4) 0.2035(10) 0.7560(6) 0.023(2) Uani 1 1 d . .
H30A H 0.6543 0.2807 0.7271 0.034 Uiso 1 1 calc R U
H30B H 0.6443 0.2253 0.8074 0.034 Uiso 1 1 calc R U
H30C H 0.6160 0.1545 0.7383 0.034 Uiso 1 1 calc R U
C31 C 0.8054(3) -0.1216(6) 0.5394(5) 0.0180(18) Uani 1 1 d . .
C32 C 0.7859(3) -0.2540(6) 0.5625(5) 0.021(2) Uani 1 1 d . .
H32A H 0.7457 -0.2715 0.5432 0.032 Uiso 1 1 calc R U
H32B H 0.7851 -0.2592 0.6159 0.032 Uiso 1 1 calc R U
H32C H 0.8144 -0.3160 0.5432 0.032 Uiso 1 1 calc R U
C33 C 0.8706(3) -0.0997(7) 0.5688(4) 0.027(2) Uani 1 1 d . .
H33A H 0.8967 -0.1688 0.5528 0.041 Uiso 1 1 calc R U
H33B H 0.8699 -0.0968 0.6223 0.041 Uiso 1 1 calc R U
H33C H 0.8862 -0.0197 0.5499 0.041 Uiso 1 1 calc R U
C34 C 0.8075(3) -0.1131(8) 0.4565(4) 0.0244(16) Uani 1 1 d . .
H34A H 0.7672 -0.1280 0.4366 0.037 Uiso 1 1 calc R U
H34B H 0.8353 -0.1768 0.4375 0.037 Uiso 1 1 calc R U
H34C H 0.8214 -0.0291 0.4420 0.037 Uiso 1 1 calc R U
C35 C 0.5869(4) -0.1797(9) 0.6732(5) 0.027(2) Uani 1 1 d . .
C36 C 0.5353(3) -0.1877(7) 0.7145(4) 0.0258(16) Uani 1 1 d . .
H36 H 0.5041 -0.1285 0.7060 0.031 Uiso 1 1 calc R U
C37 C 0.5272(3) -0.2780(7) 0.7674(4) 0.0230(16) Uani 1 1 d . .
H37 H 0.4912 -0.2768 0.7953 0.028 Uiso 1 1 calc R U
C38 C 0.5692(3) -0.3702(7) 0.7815(4) 0.0226(15) Uani 1 1 d . .
C39 C 0.6210(3) -0.3671(7) 0.7390(5) 0.0274(18) Uani 1 1 d . .
H39 H 0.6514 -0.4285 0.7468 0.033 Uiso 1 1 calc R U
C40 C 0.6293(4) -0.2750(8) 0.6844(5) 0.031(2) Uani 1 1 d . .
H40 H 0.6643 -0.2778 0.6548 0.037 Uiso 1 1 calc R U
C41 C 0.5598(4) -0.4697(9) 0.8390(5) 0.046(3) Uani 1 1 d . .
H41A H 0.5168 -0.4760 0.8505 0.069 Uiso 1 1 calc R U
H41B H 0.5821 -0.4469 0.8832 0.069 Uiso 1 1 calc R U
H41C H 0.5743 -0.5510 0.8208 0.069 Uiso 1 1 calc R U
C42 C 0.5660(4) 0.4312(8) 0.5945(5) 0.034(2) Uani 1 1 d . .
H42 H 0.5882 0.4986 0.5735 0.041 Uiso 1 1 calc R U
C43 C 0.5166(4) 0.4555(8) 0.6343(5) 0.035(2) Uani 1 1 d . .
H43 H 0.5027 0.5395 0.6403 0.041 Uiso 1 1 calc R U
C44 C 0.4868(4) 0.3573(9) 0.6659(4) 0.032(2) Uani 1 1 d . .
H44 H 0.4523 0.3723 0.6953 0.039 Uiso 1 1 calc R U
C45 C 0.5072(3) 0.2362(8) 0.6547(5) 0.0308(18) Uani 1 1 d . .
H45 H 0.4858 0.1688 0.6770 0.037 Uiso 1 1 calc R U
C46 C 0.5572(3) 0.2075(7) 0.6127(5) 0.0257(17) Uani 1 1 d . .
N1 N 0.5950(3) -0.0804(6) 0.6234(4) 0.0300(16) Uani 1 1 d . .
H1 H 0.5574 -0.0624 0.6130 0.036 Uiso 1 1 calc R U
N2 N 0.5841(3) 0.3123(7) 0.5843(3) 0.0277(15) Uani 1 1 d . .
O1 O 0.63551(18) 0.2950(4) 0.5454(8) 0.0301(13) Uani 1 1 d . .
Th1 Th 0.64337(2) 0.06414(2) 0.55216(3) 0.01506(7) Uani 1 1 d . .

loop_
_atom_site_aniso_label
_atom_site_aniso_U_11
_atom_site_aniso_U_22
_atom_site_aniso_U_33
_atom_site_aniso_U_23
_atom_site_aniso_U_13
_atom_site_aniso_U_12
C1 0.022(4) 0.022(4) 0.010(4) -0.002(3) 0.000(3) -0.008(3)
C2 0.015(3) 0.034(4) 0.010(3) 0.001(3) 0.004(3) 0.008(3)
C3 0.009(3) 0.035(4) 0.016(3) -0.006(3) -0.002(3) 0.007(3)
C4 0.014(3) 0.022(3) 0.011(3) 0.000(3) 0.002(3) 0.001(3)
C5 0.017(3) 0.016(3) 0.015(3) 0.002(3) 0.004(3) -0.004(3)
C6 0.027(4) 0.019(4) 0.019(4) -0.005(3) 0.000(3) -0.007(3)
C7 0.029(4) 0.021(4) 0.041(5) -0.001(4) 0.006(4) -0.003(3)
C8 0.021(4) 0.027(4) 0.026(4) -0.002(3) 0.002(3) -0.011(3)
C9 0.043(5) 0.033(5) 0.027(4) -0.012(3) 0.006(4) -0.014(4)
C10 0.017(3) 0.029(4) 0.024(4) -0.001(3) 0.000(3) -0.007(3)
C11 0.019(4) 0.051(6) 0.028(4) 0.001(4) -0.006(3) -0.008(4)
C12 0.011(3) 0.035(4) 0.031(6) -0.002(4) 0.001(4) -0.005(2)
C13 0.020(4) 0.039(5) 0.039(5) 0.006(4) 0.003(3) 0.007(3)
C14 0.018(5) 0.024(5) 0.030(5) 0.010(4) 0.006(4) -0.002(4)
C15 0.040(5) 0.042(5) 0.017(4) 0.006(3) 0.002(3) 0.008(4)
C16 0.025(4) 0.033(5) 0.031(4) 0.013(3) 0.006(3) -0.001(3)
C17 0.019(4) 0.043(6) 0.039(5) 0.021(4) 0.013(4) 0.001(4)
C18 0.013(3) 0.015(3) 0.020(4) -0.002(3) 0.003(3) -0.001(3)
C19 0.011(3) 0.015(3) 0.020(4) -0.007(3) -0.004(3) -0.001(3)
C20 0.009(3) 0.014(3) 0.022(4) 0.005(3) -0.002(3) 0.002(3)
C21 0.012(3) 0.017(3) 0.026(4) -0.004(2) -0.002(2) 0.000(3)
C22 0.013(2) 0.017(3) 0.016(4) -0.002(4) 0.003(4) -0.003(2)
C23 0.021(4) 0.014(4) 0.031(4) -0.002(3) 0.001(3) 0.002(3)
C24 0.037(4) 0.014(3) 0.042(8) 0.006(4) 0.002(4) -0.003(3)
C25 0.021(4) 0.014(4) 0.049(5) -0.012(3) 0.003(4) -0.002(3)
C26 0.018(4) 0.029(5) 0.045(5) -0.009(4) 0.002(3) -0.008(3)
C27 0.013(4) 0.027(4) 0.019(4) -0.008(3) -0.005(3) -0.001(3)
C28 0.018(3) 0.035(5) 0.023(4) -0.010(3) -0.006(3) 0.001(3)
C29 0.021(4) 0.025(4) 0.024(4) -0.005(3) -0.003(3) 0.004(3)
C30 0.016(5) 0.028(5) 0.024(5) -0.001(4) 0.001(3) 0.009(3)
C31 0.016(3) 0.018(3) 0.020(6) -0.003(3) 0.007(3) 0.003(2)
C32 0.023(3) 0.017(3) 0.023(6) -0.005(3) 0.004(3) 0.005(2)
C33 0.017(3) 0.023(4) 0.041(7) -0.011(3) 0.001(3) 0.004(3)
C34 0.021(4) 0.028(4) 0.025(4) -0.009(3) 0.005(3) 0.004(3)
C35 0.029(4) 0.031(6) 0.022(4) -0.004(4) -0.010(3) -0.011(4)
C36 0.024(4) 0.029(4) 0.024(4) 0.004(3) -0.002(3) 0.001(3)
C37 0.017(3) 0.026(4) 0.025(4) 0.000(3) 0.006(3) 0.001(3)
C38 0.029(4) 0.019(4) 0.020(4) 0.004(3) -0.006(3) -0.001(3)
C39 0.021(4) 0.021(4) 0.040(5) -0.010(3) -0.014(4) 0.007(3)
C40 0.022(4) 0.042(5) 0.029(5) -0.015(4) 0.006(4) -0.011(3)
C41 0.051(6) 0.037(5) 0.051(6) 0.023(4) -0.010(5) -0.009(4)
C42 0.032(4) 0.029(4) 0.040(5) 0.017(4) -0.009(4) -0.007(4)
C43 0.031(5) 0.024(5) 0.049(6) -0.009(4) -0.007(4) 0.004(3)
C44 0.023(4) 0.049(6) 0.025(4) -0.008(4) -0.001(3) 0.015(4)
C45 0.023(4) 0.035(5) 0.035(5) 0.010(4) 0.003(3) -0.003(3)
C46 0.018(4) 0.017(4) 0.042(5) -0.008(3) -0.003(3) 0.003(3)
N1 0.026(4) 0.031(4) 0.034(4) 0.006(3) -0.011(3) -0.007(3)
N2 0.015(3) 0.050(5) 0.018(3) -0.003(3) 0.006(2) -0.007(3)
O1 0.029(2) 0.024(2) 0.037(4) -0.005(4) 0.009(4) 0.0013(18)
Th1 0.00966(10) 0.02074(11) 0.01478(11) -0.0043(2) 0.0005(2) -0.00071(8)

loop_
_atom_type_symbol
_atom_type_description
_atom_type_scat_dispersion_real
_atom_type_scat_dispersion_imag
_atom_type_scat_source
C C 0.0033 0.0016 'International Tables Vol C Tables 4.2.6.8 and 6.1.1.4'
N N 0.0061 0.0033 'International Tables Vol C Tables 4.2.6.8 and 6.1.1.4'
O O 0.0106 0.0060 'International Tables Vol C Tables 4.2.6.8 and 6.1.1.4'
Th Th -7.2400 8.8979 'International Tables Vol C Tables 4.2.6.8 and 6.1.1.4'
H H 0.0000 0.0000 'International Tables Vol C Tables 4.2.6.8 and 6.1.1.4'

loop_
_geom_angle_atom_site_label_1
_geom_angle_atom_site_label_2
_geom_angle_atom_site_label_3
_geom_angle
C5 C1 C2 105.3(6)
C5 C1 C6 119.0(7)
C2 C1 C6 134.8(7)
C5 C1 Th1 71.4(4)
C2 C1 Th1 76.1(4)
C6 C1 Th1 125.1(5)
C3 C2 C1 107.2(6)
C3 C2 C10 120.6(6)
C1 C2 C10 130.6(7)
C3 C2 Th1 73.2(4)
C1 C2 Th1 74.9(4)
C10 C2 Th1 128.5(4)
C2 C3 C4 111.3(7)
C2 C3 Th1 79.0(4)
C4 C3 Th1 76.1(4)
C2 C3 H3 124.4
C4 C3 H3 124.4
Th1 C3 H3 112.4
C3 C4 C5 105.0(6)
C3 C4 C14 127.4(7)
C5 C4 C14 126.0(6)
C3 C4 Th1 75.4(4)
C5 C4 Th1 73.0(4)
C14 C4 Th1 127.3(5)
C1 C5 C4 111.0(6)
C1 C5 Th1 80.1(4)
C4 C5 Th1 78.0(4)
C1 C5 H5 124.5
C4 C5 H5 124.5
Th1 C5 H5 109.6
C1 C6 C8 118.3(7)
C1 C6 C7 109.5(6)
C8 C6 C7 104.8(7)
C1 C6 C9 106.9(7)
C8 C6 C9 108.0(6)
C7 C6 C9 109.1(7)
C6 C7 H7A 109.5
C6 C7 H7B 109.5
H7A C7 H7B 109.5
C6 C7 H7C 109.5
H7A C7 H7C 109.5
H7B C7 H7C 109.5
C6 C8 H8A 109.5
C6 C8 H8B 109.5
H8A C8 H8B 109.5
C6 C8 H8C 109.5
H8A C8 H8C 109.5
H8B C8 H8C 109.5
C6 C9 H9A 109.5
C6 C9 H9B 109.5
H9A C9 H9B 109.5
C6 C9 H9C 109.5
H9A C9 H9C 109.5
H9B C9 H9C 109.5
C11 C10 C13 105.7(6)
C11 C10 C12 110.5(6)
C13 C10 C12 106.0(6)
C11 C10 C2 108.8(6)
C13 C10 C2 109.9(6)
C12 C10 C2 115.4(6)
C10 C11 H11A 109.5
C10 C11 H11B 109.5
H11A C11 H11B 109.5
C10 C11 H11C 109.5
H11A C11 H11C 109.5
H11B C11 H11C 109.5
C10 C12 H12A 109.5
C10 C12 H12B 109.5
H12A C12 H12B 109.5
C10 C12 H12C 109.5
H12A C12 H12C 109.5
H12B C12 H12C 109.5
C10 C13 H13A 109.5
C10 C13 H13B 109.5
H13A C13 H13B 109.5
C10 C13 H13C 109.5
H13A C13 H13C 109.5
H13B C13 H13C 109.5
C17 C14 C4 113.0(7)
C17 C14 C15 108.8(8)
C4 C14 C15 106.3(7)
C17 C14 C16 109.8(8)
C4 C14 C16 110.2(7)
C15 C14 C16 108.5(7)
C14 C15 H15A 109.5
C14 C15 H15B 109.5
H15A C15 H15B 109.5
C14 C15 H15C 109.5
H15A C15 H15C 109.5
H15B C15 H15C 109.5
C14 C16 H16A 109.5
C14 C16 H16B 109.5
H16A C16 H16B 109.5
C14 C16 H16C 109.5
H16A C16 H16C 109.5
H16B C16 H16C 109.5
C14 C17 H17A 109.5
C14 C17 H17B 109.5
H17A C17 H17B 109.5
C14 C17 H17C 109.5
H17A C17 H17C 109.5
H17B C17 H17C 109.5
C22 C18 C19 106.1(6)
C22 C18 C23 118.5(6)
C19 C18 C23 133.3(6)
C22 C18 Th1 73.2(4)
C19 C18 Th1 74.1(4)
C23 C18 Th1 129.9(4)
C20 C19 C18 105.9(6)
C20 C19 C27 121.2(6)
C18 C19 C27 132.3(6)
C20 C19 Th1 73.2(4)
C18 C19 Th1 77.3(4)
C27 C19 Th1 121.4(4)
C21 C20 C19 110.9(6)
C21 C20 Th1 78.5(4)
C19 C20 Th1 77.8(4)
C21 C20 H20 124.5
C19 C20 H20 124.5
Th1 C20 H20 111.3
C20 C21 C22 105.4(7)
C20 C21 C31 126.8(7)
C22 C21 C31 124.2(7)
C20 C21 Th1 73.4(4)
C22 C21 Th1 74.6(3)
C31 C21 Th1 133.5(4)
C21 C22 C18 111.5(9)
C21 C22 Th1 77.1(3)
C18 C22 Th1 78.7(4)
C21 C22 H22 124.3
C18 C22 H22 124.3
Th1 C22 H22 111.9
C25 C23 C18 117.8(6)
C25 C23 C24 106.7(6)
C18 C23 C24 110.5(6)
C25 C23 C26 108.2(6)
C18 C23 C26 106.4(6)
C24 C23 C26 106.7(6)
C23 C24 H24A 109.5
C23 C24 H24B 109.5
H24A C24 H24B 109.5
C23 C24 H24C 109.5
H24A C24 H24C 109.5
H24B C24 H24C 109.5
C23 C25 H25A 109.5
C23 C25 H25B 109.5
H25A C25 H25B 109.5
C23 C25 H25C 109.5
H25A C25 H25C 109.5
H25B C25 H25C 109.5
C23 C26 H26A 109.5
C23 C26 H26B 109.5
H26A C26 H26B 109.5
C23 C26 H26C 109.5
H26A C26 H26C 109.5
H26B C26 H26C 109.5
C19 C27 C30 115.0(7)
C19 C27 C28 109.8(6)
C30 C27 C28 111.1(7)
C19 C27 C29 110.1(6)
C30 C27 C29 105.4(6)
C28 C27 C29 104.7(6)
C27 C28 H28A 109.5
C27 C28 H28B 109.5
H28A C28 H28B 109.5
C27 C28 H28C 109.5
H28A C28 H28C 109.5
H28B C28 H28C 109.5
C27 C29 H29A 109.5
C27 C29 H29B 109.5
H29A C29 H29B 109.5
C27 C29 H29C 109.5
H29A C29 H29C 109.5
H29B C29 H29C 109.5
C27 C30 H30A 109.5
C27 C30 H30B 109.5
H30A C30 H30B 109.5
C27 C30 H30C 109.5
H30A C30 H30C 109.5
H30B C30 H30C 109.5
C34 C31 C21 112.9(6)
C34 C31 C32 109.8(6)
C21 C31 C32 112.6(6)
C34 C31 C33 107.8(6)
C21 C31 C33 105.6(6)
C32 C31 C33 107.7(6)
C31 C32 H32A 109.5
C31 C32 H32B 109.5
H32A C32 H32B 109.5
C31 C32 H32C 109.5
H32A C32 H32C 109.5
H32B C32 H32C 109.5
C31 C33 H33A 109.5
C31 C33 H33B 109.5
H33A C33 H33B 109.5
C31 C33 H33C 109.5
H33A C33 H33C 109.5
H33B C33 H33C 109.5
C31 C34 H34A 109.5
C31 C34 H34B 109.5
H34A C34 H34B 109.5
C31 C34 H34C 109.5
H34A C34 H34C 109.5
H34B C34 H34C 109.5
C36 C35 C40 115.8(8)
C36 C35 N1 120.7(8)
C40 C35 N1 123.4(9)
C37 C36 C35 122.7(8)
C37 C36 H36 118.6
C35 C36 H36 118.6
C36 C37 C38 122.6(7)
C36 C37 H37 118.7
C38 C37 H37 118.7
C37 C38 C39 116.0(7)
C37 C38 C41 122.4(7)
C39 C38 C41 121.6(7)
C38 C39 C40 121.5(7)
C38 C39 H39 119.3
C40 C39 H39 119.3
C35 C40 C39 121.2(8)
C35 C40 H40 119.4
C39 C40 H40 119.4
C38 C41 H41A 109.5
C38 C41 H41B 109.5
H41A C41 H41B 109.5
C38 C41 H41C 109.5
H41A C41 H41C 109.5
H41B C41 H41C 109.5
N2 C42 C43 120.1(7)
N2 C42 H42 119.9
C43 C42 H42 119.9
C42 C43 C44 118.8(8)
C42 C43 H43 120.6
C44 C43 H43 120.6
C43 C44 C45 119.3(8)
C43 C44 H44 120.3
C45 C44 H44 120.3
C44 C45 C46 123.4(8)
C44 C45 H45 118.3
C46 C45 H45 118.3
N2 C46 C45 112.6(7)
N2 C46 Th1 89.6(4)
C45 C46 Th1 157.7(6)
C35 N1 Th1 159.3(6)
C35 N1 H1 100.3
Th1 N1 H1 100.3
C42 N2 O1 116.9(6)
C42 N2 C46 125.8(6)
O1 N2 C46 117.2(7)
C42 N2 Th1 170.6(5)
O1 N2 Th1 53.8(3)
C46 N2 Th1 63.4(4)
N2 O1 Th1 99.7(5)
N1 Th1 O1 131.7(3)
N1 Th1 C46 79.0(3)
O1 Th1 C46 53.5(3)
N1 Th1 C5 106.7(2)
O1 Th1 C5 106.9(4)
C46 Th1 C5 123.4(2)
N1 Th1 C20 78.6(2)
O1 Th1 C20 113.8(3)
C46 Th1 C20 118.4(2)
C5 Th1 C20 117.8(2)
N1 Th1 C3 111.0(2)
O1 Th1 C3 71.0(3)
C46 Th1 C3 78.0(2)
C5 Th1 C3 46.8(2)
C20 Th1 C3 162.93(19)
N1 Th1 C4 127.7(2)
O1 Th1 C4 77.9(4)
C46 Th1 C4 103.9(2)
C5 Th1 C4 29.0(2)
C20 Th1 C4 134.60(19)
C3 Th1 C4 28.50(18)
N1 Th1 C22 124.4(3)
O1 Th1 C22 84.29(16)
C46 Th1 C22 126.5(2)
C5 Th1 C22 97.1(3)
C20 Th1 C22 46.0(3)
C3 Th1 C22 121.6(3)
C4 Th1 C22 96.1(3)
N1 Th1 C19 88.8(2)
O1 Th1 C19 86.7(3)
C46 Th1 C19 94.5(2)
C5 Th1 C19 140.73(19)
C20 Th1 C19 29.03(19)
C3 Th1 C19 156.7(2)
C4 Th1 C19 141.30(19)
C22 Th1 C19 46.7(3)
N1 Th1 C21 99.4(2)
O1 Th1 C21 112.02(18)
C46 Th1 C21 141.9(2)
C5 Th1 C21 93.79(19)
C20 Th1 C21 28.09(18)
C3 Th1 C21 135.05(19)
C4 Th1 C21 106.57(19)
C22 Th1 C21 28.3(2)
C19 Th1 C21 47.46(18)
N1 Th1 C1 81.0(2)
O1 Th1 C1 117.9(3)
C46 Th1 C1 106.8(2)
C5 Th1 C1 28.56(19)
C20 Th1 C1 124.9(2)
C3 Th1 C1 46.9(2)
C4 Th1 C1 47.7(2)
C22 Th1 C1 122.8(3)
C19 Th1 C1 153.9(2)
C21 Th1 C1 110.5(2)
N1 Th1 C2 84.2(2)
O1 Th1 C2 94.2(3)
C46 Th1 C2 79.2(2)
C5 Th1 C2 46.97(18)
C20 Th1 C2 151.9(2)
C3 Th1 C2 27.8(2)
C4 Th1 C2 47.01(19)
C22 Th1 C2 142.0(3)
C19 Th1 C2 171.35(19)
C21 Th1 C2 138.80(19)
C1 Th1 C2 29.0(2)

loop_
_geom_bond_atom_site_label_1
_geom_bond_atom_site_label_2
_geom_bond_distance
C1 C5 1.416(9)
C1 C2 1.465(10)
C1 C6 1.533(10)
C1 Th1 2.918(8)
C2 C3 1.394(11)
C2 C10 1.566(9)
C2 Th1 2.933(7)
C3 C4 1.411(9)
C3 Th1 2.862(7)
C3 H3 0.9500
C4 C5 1.424(10)
C4 C14 1.532(11)
C4 Th1 2.872(7)
C5 Th1 2.807(7)
C5 H5 0.9500
C6 C8 1.548(11)
C6 C7 1.551(12)
C6 C9 1.552(11)
C7 H7A 0.9800
C7 H7B 0.9800
C7 H7C 0.9800
C8 H8A 0.9800
C8 H8B 0.9800
C8 H8C 0.9800
C9 H9A 0.9800
C9 H9B 0.9800
C9 H9C 0.9800
C10 C11 1.545(11)
C10 C13 1.547(11)
C10 C12 1.551(13)
C11 H11A 0.9800
C11 H11B 0.9800
C11 H11C 0.9800
C12 H12A 0.9800
C12 H12B 0.9800
C12 H12C 0.9800
C13 H13A 0.9800
C13 H13B 0.9800
C13 H13C 0.9800
C14 C17 1.528(12)
C14 C15 1.538(13)
C14 C16 1.552(12)
C15 H15A 0.9800
C15 H15B 0.9800
C15 H15C 0.9800
C16 H16A 0.9800
C16 H16B 0.9800
C16 H16C 0.9800
C17 H17A 0.9800
C17 H17B 0.9800
C17 H17C 0.9800
C18 C22 1.421(11)
C18 C19 1.451(10)
C18 C23 1.539(9)
C18 Th1 2.953(6)
C19 C20 1.445(9)
C19 C27 1.522(10)
C19 Th1 2.911(6)
C20 C21 1.401(9)
C20 Th1 2.852(6)
C20 H20 0.9500
C21 C22 1.417(10)
C21 C31 1.523(9)
C21 Th1 2.915(6)
C22 Th1 2.883(5)
C22 H22 0.9500
C23 C25 1.538(10)
C23 C24 1.547(11)
C23 C26 1.549(10)
C24 H24A 0.9800
C24 H24B 0.9800
C24 H24C 0.9800
C25 H25A 0.9800
C25 H25B 0.9800
C25 H25C 0.9800
C26 H26A 0.9800
C26 H26B 0.9800
C26 H26C 0.9800
C27 C30 1.537(10)
C27 C28 1.537(9)
C27 C29 1.566(11)
C28 H28A 0.9800
C28 H28B 0.9800
C28 H28C 0.9800
C29 H29A 0.9800
C29 H29B 0.9800
C29 H29C 0.9800
C30 H30A 0.9800
C30 H30B 0.9800
C30 H30C 0.9800
C31 C34 1.523(11)
C31 C32 1.531(9)
C31 C33 1.565(9)
C32 H32A 0.9800
C32 H32B 0.9800
C32 H32C 0.9800
C33 H33A 0.9800
C33 H33B 0.9800
C33 H33C 0.9800
C34 H34A 0.9800
C34 H34B 0.9800
C34 H34C 0.9800
C35 C36 1.376(12)
C35 C40 1.399(13)
C35 N1 1.405(11)
C36 C37 1.376(10)
C36 H36 0.9500
C37 C38 1.377(10)
C37 H37 0.9500
C38 C39 1.391(11)
C38 C41 1.506(11)
C39 C40 1.410(12)
C39 H39 0.9500
C40 H40 0.9500
C41 H41A 0.9800
C41 H41B 0.9800
C41 H41C 0.9800
C42 N2 1.337(11)
C42 C43 1.344(12)
C42 H42 0.9500
C43 C44 1.365(12)
C43 H43 0.9500
C44 C45 1.379(12)
C44 H44 0.9500
C45 C46 1.387(10)
C45 H45 0.9500
C46 N2 1.365(10)
C46 Th1 2.687(7)
N1 Th1 2.283(7)
N1 H1 0.8800
N2 O1 1.360(10)
N2 Th1 3.004(7)
O1 Th1 2.460(5)
